data_7117769
loop_
_publ_author_name
'Pi, Rui'
'Zhou, Ming-Bo'
'Yang, Yuan'
'Gao, Cai'
'Song, Ren-Jie'
'Li, Jin-Heng'

_publ_section_title
;
 Rhodium(iii)-catalyzed oxidative bicyclization of 4-arylbut-3-yn-1-amines
 with internal alkynes through C-H functionalization.
;
_journal_issue 70
_journal_name_full 'Chemical communications (Cambridge, England)'
_journal_page_first 13550
_journal_page_last 13553
_journal_paper_doi 10.1039/c5cc05093f
_journal_volume 51
_journal_year 2015
_chemical_formula_moiety 'C34 H30 Br2 N2 O4 S2'
_chemical_formula_sum 'C34 H30 Br2 N2 O4 S2'
_chemical_formula_weight 754.54
_chemical_name_systematic
; 
 ? 
;
_space_group_IT_number 61
_symmetry_cell_setting orthorhombic
_symmetry_space_group_name_Hall '-P 2ac 2ab'
_symmetry_space_group_name_H-M 'P b c a'
_atom_sites_solution_hydrogens geom
_atom_sites_solution_primary direct
_atom_sites_solution_secondary difmap
_audit_creation_method SHELXL-97
_audit_update_record
;
2015-05-05 deposited with the CCDC.
2015-07-15 downloaded from the CCDC.
;
_cell_angle_alpha 90.00
_cell_angle_beta 90.00
_cell_angle_gamma 90.00
_cell_formula_units_Z 8
_cell_length_a 9.5442(15)
_cell_length_b 15.093(3)
_cell_length_c 45.323(6)
_cell_measurement_reflns_used 9980
_cell_measurement_temperature 296(2)
_cell_measurement_theta_max 23.84
_cell_measurement_theta_min 2.31
_cell_volume 6528.8(19)
_computing_cell_refinement 'Bruker SMART'
_computing_data_collection 'Bruker SMART'
_computing_data_reduction 'Bruker SAINT'
_computing_molecular_graphics 'Bruker SHELXTL'
_computing_publication_material 'Bruker SHELXTL'
_computing_structure_refinement 'SHELXL-97 (Sheldrick, 2008)'
_computing_structure_solution 'SHELXS-97 (Sheldrick, 2008)'
_diffrn_ambient_temperature 296(2)
_diffrn_measured_fraction_theta_full 0.964
_diffrn_measured_fraction_theta_max 0.964
_diffrn_measurement_device_type 'CCD area detector'
_diffrn_measurement_method 'phi and omega scans'
_diffrn_radiation_monochromator graphite
_diffrn_radiation_source 'fine-focus sealed tube'
_diffrn_radiation_type MoK\a
_diffrn_radiation_wavelength 0.71073
_diffrn_reflns_av_R_equivalents 0.1030
_diffrn_reflns_av_sigmaI/netI 0.0935
_diffrn_reflns_limit_h_max 11
_diffrn_reflns_limit_h_min -10
_diffrn_reflns_limit_k_max 18
_diffrn_reflns_limit_k_min -18
_diffrn_reflns_limit_l_max 54
_diffrn_reflns_limit_l_min -46
_diffrn_reflns_number 42133
_diffrn_reflns_theta_full 26.00
_diffrn_reflns_theta_max 26.00
_diffrn_reflns_theta_min 0.90
_exptl_absorpt_coefficient_mu 2.652
_exptl_absorpt_correction_T_max 0.647
_exptl_absorpt_correction_T_min 0.569
_exptl_absorpt_correction_type multi-scan
_exptl_absorpt_process_details sadabs
_exptl_crystal_colour colorless
_exptl_crystal_density_diffrn 1.535
_exptl_crystal_density_method 'not measured'
_exptl_crystal_description block
_exptl_crystal_F_000 3056
_exptl_crystal_size_max 0.24
_exptl_crystal_size_mid 0.22
_exptl_crystal_size_min 0.18
_refine_diff_density_max 0.987
_refine_diff_density_min -1.196
_refine_diff_density_rms 0.103
_refine_ls_extinction_method none
_refine_ls_goodness_of_fit_ref 1.060
_refine_ls_hydrogen_treatment constr
_refine_ls_matrix_type full
_refine_ls_number_parameters 399
_refine_ls_number_reflns 6171
_refine_ls_number_restraints 0
_refine_ls_restrained_S_all 1.060
_refine_ls_R_factor_all 0.1465
_refine_ls_R_factor_gt 0.0717
_refine_ls_shift/su_max 0.000
_refine_ls_shift/su_mean 0.000
_refine_ls_structure_factor_coef Fsqd
_refine_ls_weighting_details 'calc w=1/[\s^2^(Fo^2^)+(0.0857P)^2^+3.8940P] where P=(Fo^2^+2Fc^2^)/3'
_refine_ls_weighting_scheme calc
_refine_ls_wR_factor_gt 0.1563
_refine_ls_wR_factor_ref 0.1782
_reflns_number_gt 3480
_reflns_number_total 6171
_reflns_threshold_expression >2sigma(I)
_cod_data_source_file c5cc05093f2.cif
_cod_data_source_block gly150416
_cod_database_code 7117769

loop_
_symmetry_equiv_pos_as_xyz
'x, y, z'
'-x+1/2, -y, z+1/2'
'x+1/2, -y+1/2, -z'
'-x, y+1/2, -z+1/2'
'-x, -y, -z'
'x-1/2, y, -z-1/2'
'-x-1/2, y-1/2, z'
'x, -y-1/2, z-1/2'

loop_
_atom_site_label
_atom_site_type_symbol
_atom_site_fract_x
_atom_site_fract_y
_atom_site_fract_z
_atom_site_U_iso_or_equiv
_atom_site_adp_type
_atom_site_occupancy
_atom_site_symmetry_multiplicity
_atom_site_calc_flag
_atom_site_refinement_flags
Br1 Br -0.02766(7) -0.11177(6) 0.048309(13) 0.0812(3) Uani 1 1 d .
Br2 Br 0.72377(9) 0.07358(8) 0.001431(15) 0.1163(5) Uani 1 1 d .
C1 C 0.2729(4) -0.0692(3) 0.11308(10) 0.0279(11) Uani 1 1 d .
C2 C 0.1988(5) -0.0710(4) 0.08630(10) 0.0378(13) Uani 1 1 d .
H2A H 0.2415 -0.0509 0.0691 0.045 Uiso 1 1 calc R
C3 C 0.0646(5) -0.1022(4) 0.08534(11) 0.0443(14) Uani 1 1 d .
C4 C -0.0065(5) -0.1307(4) 0.11065(10) 0.0393(13) Uani 1 1 d .
H4 H -0.0972 -0.1529 0.1094 0.047 Uiso 1 1 calc R
C5 C 0.0598(5) -0.1251(3) 0.13688(11) 0.0352(13) Uani 1 1 d .
H5 H 0.0121 -0.1413 0.1539 0.042 Uiso 1 1 calc R
C6 C 0.1999(4) -0.0954(3) 0.13914(9) 0.0255(11) Uani 1 1 d .
C7 C 0.2795(5) -0.0946(3) 0.16558(10) 0.0262(11) Uani 1 1 d .
C8 C 0.4208(5) -0.0804(3) 0.16585(10) 0.0290(11) Uani 1 1 d .
C9 C 0.4787(5) -0.0963(4) 0.19611(10) 0.0377(13) Uani 1 1 d .
H9A H 0.5019 -0.0411 0.2059 0.045 Uiso 1 1 calc R
H9B H 0.5611 -0.1338 0.1955 0.045 Uiso 1 1 calc R
C10 C 0.3570(5) -0.1427(4) 0.21125(10) 0.0395(13) Uani 1 1 d .
H10A H 0.3691 -0.2065 0.2106 0.047 Uiso 1 1 calc R
H10B H 0.3501 -0.1244 0.2317 0.047 Uiso 1 1 calc R
C11 C 0.2432(5) 0.0534(4) 0.21478(11) 0.0418(14) Uani 1 1 d .
C12 C 0.3166(6) 0.0686(4) 0.24064(11) 0.0508(16) Uani 1 1 d .
H12 H 0.2957 0.0358 0.2575 0.061 Uiso 1 1 calc R
C13 C 0.4209(7) 0.1322(4) 0.24161(14) 0.0601(18) Uani 1 1 d .
H13 H 0.4670 0.1431 0.2593 0.072 Uiso 1 1 calc R
C14 C 0.4574(6) 0.1795(4) 0.21693(14) 0.0526(16) Uani 1 1 d .
C15 C 0.5822(8) 0.2421(5) 0.21729(15) 0.079(2) Uani 1 1 d .
H15A H 0.5904 0.2707 0.1984 0.119 Uiso 1 1 calc R
H15B H 0.6661 0.2091 0.2213 0.119 Uiso 1 1 calc R
H15C H 0.5690 0.2860 0.2324 0.119 Uiso 1 1 calc R
C16 C 0.3802(6) 0.1664(4) 0.19173(12) 0.0510(15) Uani 1 1 d .
H16 H 0.4002 0.2004 0.1751 0.061 Uiso 1 1 calc R
C17 C 0.2735(6) 0.1046(4) 0.19021(11) 0.0419(14) Uani 1 1 d .
H17 H 0.2227 0.0974 0.1729 0.050 Uiso 1 1 calc R
C18 C 0.5049(6) 0.0712(5) 0.08015(13) 0.0538(16) Uani 1 1 d .
H18 H 0.4702 0.1135 0.0931 0.065 Uiso 1 1 calc R
C19 C 0.5726(7) 0.0980(5) 0.05439(16) 0.071(2) Uani 1 1 d .
H19 H 0.5826 0.1579 0.0502 0.085 Uiso 1 1 calc R
C20 C 0.6238(6) 0.0359(6) 0.03549(13) 0.067(2) Uani 1 1 d .
C21 C 0.6078(6) -0.0523(6) 0.04109(12) 0.0634(19) Uani 1 1 d .
H21 H 0.6406 -0.0948 0.0279 0.076 Uiso 1 1 calc R
C22 C 0.5421(6) -0.0765(4) 0.06663(12) 0.0515(15) Uani 1 1 d .
H22 H 0.5329 -0.1366 0.0708 0.062 Uiso 1 1 calc R
C23 C 0.4890(4) -0.0165(4) 0.08646(10) 0.0354(13) Uani 1 1 d .
C24 C 0.4189(4) -0.0461(3) 0.11416(9) 0.0269(11) Uani 1 1 d .
C25 C 0.4934(4) -0.0543(3) 0.14005(10) 0.0295(11) Uani 1 1 d .
C26 C 0.6481(5) -0.0320(3) 0.14210(10) 0.0348(12) Uani 1 1 d .
H26A H 0.6900 -0.0350 0.1226 0.042 Uiso 1 1 calc R
H26B H 0.6948 -0.0750 0.1546 0.042 Uiso 1 1 calc R
C27 C 0.6677(5) 0.0606(4) 0.15478(13) 0.0480(15) Uani 1 1 d .
H27A H 0.6180 0.1030 0.1426 0.058 Uiso 1 1 calc R
H27B H 0.6275 0.0629 0.1744 0.058 Uiso 1 1 calc R
C28 C 0.9694(6) 0.1765(4) 0.11710(15) 0.0583(17) Uani 1 1 d .
C29 C 0.9094(9) 0.1426(6) 0.0923(2) 0.103(3) Uani 1 1 d .
H29 H 0.8184 0.1207 0.0931 0.124 Uiso 1 1 calc R
C30 C 0.9816(10) 0.1406(6) 0.0662(2) 0.106(3) Uani 1 1 d .
H30 H 0.9388 0.1159 0.0497 0.127 Uiso 1 1 calc R
C31 C 1.1147(9) 0.1737(5) 0.0635(2) 0.088(2) Uani 1 1 d .
C32 C 1.1920(11) 0.1732(7) 0.0346(2) 0.135(4) Uani 1 1 d .
H32A H 1.1278 0.1859 0.0189 0.202 Uiso 1 1 calc R
H32B H 1.2333 0.1159 0.0315 0.202 Uiso 1 1 calc R
H32C H 1.2643 0.2174 0.0350 0.202 Uiso 1 1 calc R
C33 C 1.1751(8) 0.2077(5) 0.0894(2) 0.083(2) Uani 1 1 d .
H33 H 1.2655 0.2306 0.0886 0.099 Uiso 1 1 calc R
C34 C 1.1033(6) 0.2081(4) 0.11596(18) 0.0682(19) Uani 1 1 d .
H34 H 1.1461 0.2298 0.1329 0.082 Uiso 1 1 calc R
N1 N 0.2275(4) -0.1155(3) 0.19432(8) 0.0324(10) Uani 1 1 d .
N2 N 0.8169(5) 0.0855(3) 0.15629(11) 0.0593(14) Uani 1 1 d .
H2B H 0.8768 0.0451 0.1608 0.071 Uiso 1 1 calc R
O1 O 0.1012(4) -0.0711(3) 0.23987(7) 0.0598(11) Uani 1 1 d .
O2 O 0.0199(3) -0.0167(3) 0.19129(8) 0.0506(10) Uani 1 1 d .
O3 O 0.7544(4) 0.2386(3) 0.14462(11) 0.0808(14) Uani 1 1 d .
O4 O 0.9707(4) 0.2062(3) 0.17249(10) 0.0718(13) Uani 1 1 d .
S1 S 0.13232(13) -0.03796(9) 0.21122(3) 0.0413(4) Uani 1 1 d .
S2 S 0.87327(15) 0.18317(10) 0.14992(4) 0.0576(5) Uani 1 1 d .

loop_
_atom_site_aniso_label
_atom_site_aniso_U_11
_atom_site_aniso_U_22
_atom_site_aniso_U_33
_atom_site_aniso_U_23
_atom_site_aniso_U_13
_atom_site_aniso_U_12
Br1 0.0503(4) 0.1577(8) 0.0357(4) 0.0056(4) -0.0192(3) -0.0197(4)
Br2 0.0832(6) 0.2246(12) 0.0411(5) 0.0426(5) 0.0063(4) -0.0553(6)
C1 0.030(3) 0.033(3) 0.021(3) -0.001(2) -0.0007(19) 0.001(2)
C2 0.030(3) 0.062(4) 0.022(3) 0.009(2) -0.002(2) 0.004(2)
C3 0.031(3) 0.067(4) 0.035(3) -0.001(3) -0.009(2) 0.000(3)
C4 0.027(3) 0.067(4) 0.024(3) -0.005(3) 0.000(2) -0.004(2)
C5 0.033(3) 0.048(4) 0.025(3) 0.005(2) 0.009(2) 0.003(2)
C6 0.026(2) 0.032(3) 0.018(3) -0.001(2) 0.0000(19) 0.003(2)
C7 0.034(3) 0.026(3) 0.019(3) 0.007(2) 0.0009(19) 0.005(2)
C8 0.041(3) 0.027(3) 0.019(3) -0.004(2) -0.004(2) 0.007(2)
C9 0.045(3) 0.047(4) 0.022(3) 0.001(2) -0.010(2) 0.008(3)
C10 0.052(3) 0.044(3) 0.023(3) 0.009(2) -0.005(2) 0.014(3)
C11 0.056(3) 0.048(4) 0.021(3) -0.009(2) 0.001(2) 0.022(3)
C12 0.073(4) 0.058(4) 0.022(3) -0.007(3) -0.001(3) 0.025(3)
C13 0.077(4) 0.064(5) 0.040(4) -0.025(3) -0.022(3) 0.018(4)
C14 0.063(4) 0.037(4) 0.057(4) -0.015(3) -0.017(3) 0.012(3)
C15 0.096(5) 0.060(5) 0.082(5) -0.017(4) -0.042(4) -0.002(4)
C16 0.070(4) 0.038(4) 0.046(4) -0.002(3) -0.016(3) 0.013(3)
C17 0.057(3) 0.040(4) 0.029(3) -0.002(3) -0.013(2) 0.016(3)
C18 0.052(3) 0.062(5) 0.047(4) 0.016(3) 0.008(3) -0.001(3)
C19 0.064(4) 0.080(5) 0.068(5) 0.045(4) -0.008(4) -0.012(4)
C20 0.045(4) 0.128(7) 0.029(4) 0.020(4) -0.003(3) -0.014(4)
C21 0.048(4) 0.109(6) 0.033(4) -0.011(4) 0.008(3) -0.008(4)
C22 0.054(3) 0.070(4) 0.030(3) 0.002(3) 0.012(3) -0.009(3)
C23 0.024(2) 0.055(4) 0.027(3) 0.003(3) 0.0007(19) -0.007(2)
C24 0.030(2) 0.034(3) 0.017(3) 0.000(2) 0.0012(19) 0.001(2)
C25 0.025(2) 0.033(3) 0.031(3) -0.004(2) 0.001(2) 0.001(2)
C26 0.033(3) 0.042(3) 0.030(3) -0.002(2) -0.004(2) 0.003(2)
C27 0.029(3) 0.051(4) 0.064(4) -0.008(3) -0.007(2) -0.008(2)
C28 0.059(4) 0.037(4) 0.079(5) 0.003(3) -0.022(3) -0.007(3)
C29 0.084(5) 0.139(8) 0.088(7) -0.010(6) -0.018(5) -0.054(5)
C30 0.112(7) 0.114(8) 0.092(7) -0.008(6) -0.029(6) -0.026(6)
C31 0.093(6) 0.070(6) 0.101(7) 0.005(5) 0.005(5) 0.002(5)
C32 0.129(8) 0.150(10) 0.125(9) 0.008(7) 0.021(7) 0.010(7)
C33 0.065(4) 0.057(5) 0.127(7) 0.014(5) -0.009(5) 0.000(4)
C34 0.051(4) 0.050(4) 0.104(6) -0.001(4) -0.017(4) -0.006(3)
N1 0.044(2) 0.037(3) 0.016(2) 0.0040(18) 0.0019(16) 0.0066(19)
N2 0.044(3) 0.033(3) 0.101(4) 0.010(3) -0.029(3) -0.007(2)
O1 0.071(3) 0.084(3) 0.025(2) 0.0079(19) 0.0237(18) 0.010(2)
O2 0.041(2) 0.065(3) 0.045(2) 0.0003(19) 0.0004(16) 0.0147(19)
O3 0.068(3) 0.049(3) 0.126(4) 0.018(3) -0.007(3) 0.016(2)
O4 0.076(3) 0.059(3) 0.081(3) -0.015(2) -0.022(2) -0.019(2)
S1 0.0458(8) 0.0544(9) 0.0237(8) -0.0005(6) 0.0076(6) 0.0128(7)
S2 0.0495(9) 0.0380(10) 0.0853(12) -0.0018(8) -0.0205(8) -0.0054(7)

loop_
_atom_type_symbol
_atom_type_description
_atom_type_scat_dispersion_real
_atom_type_scat_dispersion_imag
_atom_type_scat_source
C C 0.0033 0.0016 'International Tables Vol C Tables 4.2.6.8 and 6.1.1.4'
H H 0.0000 0.0000 'International Tables Vol C Tables 4.2.6.8 and 6.1.1.4'
Br Br -0.2901 2.4595 'International Tables Vol C Tables 4.2.6.8 and 6.1.1.4'
N N 0.0061 0.0033 'International Tables Vol C Tables 4.2.6.8 and 6.1.1.4'
O O 0.0106 0.0060 'International Tables Vol C Tables 4.2.6.8 and 6.1.1.4'
S S 0.1246 0.1234 'International Tables Vol C Tables 4.2.6.8 and 6.1.1.4'

loop_
_geom_angle_atom_site_label_1
_geom_angle_atom_site_label_2
_geom_angle_atom_site_label_3
_geom_angle
C2 C1 C6 117.6(4)
C2 C1 C24 121.5(4)
C6 C1 C24 120.8(4)
C3 C2 C1 120.4(4)
C3 C2 H2A 119.8
C1 C2 H2A 119.8
C2 C3 C4 122.3(4)
C2 C3 Br1 119.3(4)
C4 C3 Br1 118.4(3)
C5 C4 C3 118.4(4)
C5 C4 H4 120.8
C3 C4 H4 120.8
C4 C5 C6 121.8(4)
C4 C5 H5 119.1
C6 C5 H5 119.1
C5 C6 C7 124.8(4)
C5 C6 C1 119.3(4)
C7 C6 C1 115.8(4)
C8 C7 C6 122.5(4)
C8 C7 N1 111.7(4)
C6 C7 N1 125.6(4)
C7 C8 C25 121.3(4)
C7 C8 C9 110.3(4)
C25 C8 C9 128.4(4)
C8 C9 C10 101.9(4)
C8 C9 H9A 111.4
C10 C9 H9A 111.4
C8 C9 H9B 111.4
C10 C9 H9B 111.4
H9A C9 H9B 109.3
N1 C10 C9 105.6(4)
N1 C10 H10A 110.6
C9 C10 H10A 110.6
N1 C10 H10B 110.6
C9 C10 H10B 110.6
H10A C10 H10B 108.7
C12 C11 C17 118.8(6)
C12 C11 S1 121.1(4)
C17 C11 S1 119.5(4)
C13 C12 C11 120.4(5)
C13 C12 H12 119.8
C11 C12 H12 119.8
C14 C13 C12 121.2(5)
C14 C13 H13 119.4
C12 C13 H13 119.4
C13 C14 C16 117.8(6)
C13 C14 C15 120.9(5)
C16 C14 C15 121.2(6)
C14 C15 H15A 109.5
C14 C15 H15B 109.5
H15A C15 H15B 109.5
C14 C15 H15C 109.5
H15A C15 H15C 109.5
H15B C15 H15C 109.5
C14 C16 C17 122.2(6)
C14 C16 H16 118.9
C17 C16 H16 118.9
C16 C17 C11 119.4(5)
C16 C17 H17 120.3
C11 C17 H17 120.3
C23 C18 C19 120.6(6)
C23 C18 H18 119.7
C19 C18 H18 119.7
C20 C19 C18 119.6(7)
C20 C19 H19 120.2
C18 C19 H19 120.2
C19 C20 C21 121.0(6)
C19 C20 Br2 119.1(6)
C21 C20 Br2 119.9(6)
C20 C21 C22 118.0(6)
C20 C21 H21 121.0
C22 C21 H21 121.0
C21 C22 C23 123.2(6)
C21 C22 H22 118.4
C23 C22 H22 118.4
C18 C23 C22 117.5(5)
C18 C23 C24 121.2(5)
C22 C23 C24 121.3(5)
C25 C24 C1 120.5(4)
C25 C24 C23 120.8(4)
C1 C24 C23 118.6(4)
C24 C25 C8 118.4(4)
C24 C25 C26 122.3(4)
C8 C25 C26 119.2(4)
C25 C26 C27 110.2(4)
C25 C26 H26A 109.6
C27 C26 H26A 109.6
C25 C26 H26B 109.6
C27 C26 H26B 109.6
H26A C26 H26B 108.1
N2 C27 C26 111.7(4)
N2 C27 H27A 109.3
C26 C27 H27A 109.3
N2 C27 H27B 109.3
C26 C27 H27B 109.3
H27A C27 H27B 107.9
C29 C28 C34 119.6(7)
C29 C28 S2 120.2(6)
C34 C28 S2 120.2(5)
C28 C29 C30 120.6(7)
C28 C29 H29 119.7
C30 C29 H29 119.7
C29 C30 C31 122.4(8)
C29 C30 H30 118.8
C31 C30 H30 118.8
C30 C31 C33 116.1(8)
C30 C31 C32 122.0(9)
C33 C31 C32 121.8(8)
C31 C32 H32A 109.5
C31 C32 H32B 109.5
H32A C32 H32B 109.5
C31 C32 H32C 109.5
H32A C32 H32C 109.5
H32B C32 H32C 109.5
C34 C33 C31 121.6(7)
C34 C33 H33 119.2
C31 C33 H33 119.2
C28 C34 C33 119.6(7)
C28 C34 H34 120.2
C33 C34 H34 120.2
C7 N1 C10 103.9(3)
C7 N1 S1 116.9(3)
C10 N1 S1 113.8(3)
C27 N2 S2 123.5(4)
C27 N2 H2B 118.2
S2 N2 H2B 118.2
O1 S1 O2 119.7(2)
O1 S1 N1 106.7(2)
O2 S1 N1 105.9(2)
O1 S1 C11 108.6(2)
O2 S1 C11 109.5(2)
N1 S1 C11 105.4(2)
O4 S2 O3 119.7(3)
O4 S2 N2 108.4(3)
O3 S2 N2 107.7(3)
O4 S2 C28 106.4(3)
O3 S2 C28 107.9(3)
N2 S2 C28 106.1(3)

loop_
_geom_bond_atom_site_label_1
_geom_bond_atom_site_label_2
_geom_bond_distance
Br1 C3 1.901(5)
Br2 C20 1.901(6)
C1 C2 1.405(6)
C1 C6 1.427(6)
C1 C24 1.437(6)
C2 C3 1.365(7)
C2 H2A 0.9300
C3 C4 1.401(7)
C4 C5 1.349(6)
C4 H4 0.9300
C5 C6 1.414(6)
C5 H5 0.9300
C6 C7 1.419(6)
C7 C8 1.366(6)
C7 N1 1.429(6)
C8 C25 1.415(6)
C8 C9 1.498(6)
C9 C10 1.520(7)
C9 H9A 0.9700
C9 H9B 0.9700
C10 N1 1.511(6)
C10 H10A 0.9700
C10 H10B 0.9700
C11 C12 1.385(7)
C11 C17 1.386(7)
C11 S1 1.745(6)
C12 C13 1.383(9)
C12 H12 0.9300
C13 C14 1.372(9)
C13 H13 0.9300
C14 C16 1.373(7)
C14 C15 1.521(9)
C15 H15A 0.9600
C15 H15B 0.9600
C15 H15C 0.9600
C16 C17 1.383(8)
C16 H16 0.9300
C17 H17 0.9300
C18 C23 1.362(8)
C18 C19 1.394(8)
C18 H18 0.9300
C19 C20 1.360(10)
C19 H19 0.9300
C20 C21 1.365(10)
C21 C22 1.366(8)
C21 H21 0.9300
C22 C23 1.373(7)
C22 H22 0.9300
C23 C24 1.491(6)
C24 C25 1.377(6)
C25 C26 1.517(6)
C26 C27 1.523(7)
C26 H26A 0.9700
C26 H26B 0.9700
C27 N2 1.474(7)
C27 H27A 0.9700
C27 H27B 0.9700
C28 C29 1.361(9)
C28 C34 1.365(8)
C28 S2 1.751(7)
C29 C30 1.368(11)
C29 H29 0.9300
C30 C31 1.370(11)
C30 H30 0.9300
C31 C33 1.402(11)
C31 C32 1.505(12)
C32 H32A 0.9600
C32 H32B 0.9600
C32 H32C 0.9600
C33 C34 1.386(10)
C33 H33 0.9300
C34 H34 0.9300
N1 S1 1.668(4)
N2 S2 1.596(5)
N2 H2B 0.8600
O1 S1 1.423(4)
O2 S1 1.439(3)
O3 S2 1.430(4)
O4 S2 1.425(4)

loop_
_geom_hbond_atom_site_label_D
_geom_hbond_atom_site_label_H
_geom_hbond_atom_site_label_A
_geom_hbond_distance_DH
_geom_hbond_distance_HA
_geom_hbond_distance_DA
_geom_hbond_angle_DHA
_geom_hbond_site_symmetry_A
N2 H2B O2 0.86 2.15 2.941(6) 151.8 1_655
